data_7049041
loop_
_publ_author_name
'Meng, Wei'
'Ye, Hongfang'
'Liu, Shuai'
'Xu, Feng'
'Xu, Weijian'

_publ_section_title
;
 Emergence of complex chiral coordination clusters {CuNa<sub>12</sub>} by
 using multiple ligands under oxidizing conditions.
;
_journal_issue 10
_journal_name_full 'Dalton transactions (Cambridge, England : 2003)'
_journal_page_first 3204
_journal_page_last 3208
_journal_paper_doi 10.1039/c9dt00209j
_journal_volume 48
_journal_year 2019
_chemical_formula_sum 'C63 H45 Cu24 Na6 O118 P'
_chemical_formula_weight 4383.86
_space_group_crystal_system hexagonal
_space_group_IT_number 182
_space_group_name_Hall 'P 6c 2c'
_space_group_name_H-M_alt 'P 63 2 2'
_symmetry_space_group_name_Hall 'P 6c 2c'
_symmetry_space_group_name_H-M 'P 63 2 2'
_atom_sites_solution_hydrogens mixed
_audit_block_doi 10.5517/ccdc.csd.cc1l9xb4
_audit_creation_method SHELXL-2018/3
_audit_update_record
;
2019-01-29 deposited with the CCDC.
2019-02-11 downloaded from the CCDC.
;
_cell_angle_alpha 90
_cell_angle_beta 90
_cell_angle_gamma 120
_cell_formula_units_Z 4
_cell_length_a 29.9131(9)
_cell_length_b 29.9131(9)
_cell_length_c 29.3520(16)
_cell_measurement_reflns_used 2500
_cell_measurement_temperature 296(2)
_cell_measurement_theta_max 23.55
_cell_measurement_theta_min 2.83
_cell_volume 22745.3(16)
_computing_structure_refinement 'SHELXL-2018/3 (Sheldrick, 2018)'
_diffrn_ambient_temperature 296(2)
_diffrn_measured_fraction_theta_full 0.820
_diffrn_measured_fraction_theta_max 0.820
_diffrn_measurement_device_type 'CCD area detector'
_diffrn_measurement_method 'phi and omega scans'
_diffrn_radiation_type MoK\a
_diffrn_radiation_wavelength 0.71073
_diffrn_reflns_av_R_equivalents 0.0598
_diffrn_reflns_av_unetI/netI 0.0428
_diffrn_reflns_Laue_measured_fraction_full 0.820
_diffrn_reflns_Laue_measured_fraction_max 0.820
_diffrn_reflns_limit_h_max 0
_diffrn_reflns_limit_h_min -31
_diffrn_reflns_limit_k_max 30
_diffrn_reflns_limit_k_min -24
_diffrn_reflns_limit_l_max 32
_diffrn_reflns_limit_l_min -32
_diffrn_reflns_number 41595
_diffrn_reflns_point_group_measured_fraction_full 0.767
_diffrn_reflns_point_group_measured_fraction_max 0.767
_diffrn_reflns_theta_full 23.337
_diffrn_reflns_theta_max 23.337
_diffrn_reflns_theta_min 0.786
_exptl_absorpt_coefficient_mu 2.286
_exptl_absorpt_correction_T_max 0.5807
_exptl_absorpt_correction_T_min 0.5506
_exptl_absorpt_correction_type multi-scan
_exptl_absorpt_process_details sadabs
_exptl_crystal_colour blue
_exptl_crystal_density_diffrn 1.280
_exptl_crystal_description needle
_exptl_crystal_F_000 8576
_exptl_crystal_size_max 0.300
_exptl_crystal_size_mid 0.280
_exptl_crystal_size_min 0.270
_refine_diff_density_max 0.818
_refine_diff_density_min -0.505
_refine_diff_density_rms 0.088
_refine_ls_abs_structure_details
;
 Refined as an inversion twin.
;
_refine_ls_abs_structure_Flack 0.47(3)
_refine_ls_extinction_method none
_refine_ls_goodness_of_fit_ref 1.035
_refine_ls_hydrogen_treatment constr
_refine_ls_matrix_type full
_refine_ls_number_parameters 639
_refine_ls_number_reflns 8458
_refine_ls_number_restraints 2634
_refine_ls_restrained_S_all 0.963
_refine_ls_R_factor_all 0.0820
_refine_ls_R_factor_gt 0.0541
_refine_ls_shift/su_max 0.001
_refine_ls_shift/su_mean 0.000
_refine_ls_structure_factor_coef Fsqd
_refine_ls_weighting_details 'w=1/[\s^2^(Fo^2^)+(0.1307P)^2^] where P=(Fo^2^+2Fc^2^)/3'
_refine_ls_weighting_scheme calc
_refine_ls_wR_factor_gt 0.1563
_refine_ls_wR_factor_ref 0.1781
_reflns_Friedel_coverage 0.659
_reflns_Friedel_fraction_full 0.698
_reflns_Friedel_fraction_max 0.698
_reflns_number_gt 5844
_reflns_number_total 8458
_reflns_threshold_expression 'I > 2\s(I)'
_cod_data_source_file c9dt00209j2.cif
_cod_data_source_block d_sq
_cod_depositor_comments 'Adding full bibliography for 7049041--7049042.cif.'
_cod_original_cell_volume 22745.3(18)
_cod_database_code 7049041
_shelx_shelxl_version_number 2018/3
_shelx_space_group_comment
;
The symmetry employed for this shelxl refinement is uniquely defined
by the following loop, which should always be used as a source of
symmetry information in preference to the above space-group names.
They are only intended as comments.
;
_shelx_estimated_absorpt_t_min 0.547
_shelx_estimated_absorpt_t_max 0.577

loop_
_space_group_symop_operation_xyz
'x, y, z'
'x-y, x, z+1/2'
'-y, x-y, z'
'-x, -y, z+1/2'
'-x+y, -x, z'
'y, -x+y, z+1/2'
'-y, -x, -z+1/2'
'x-y, -y, -z'
'x, x-y, -z+1/2'
'y, x, -z'
'-x+y, y, -z+1/2'
'-x, -x+y, -z'

loop_
_atom_site_label
_atom_site_type_symbol
_atom_site_fract_x
_atom_site_fract_y
_atom_site_fract_z
_atom_site_U_iso_or_equiv
_atom_site_adp_type
_atom_site_occupancy
_atom_site_site_symmetry_order
_atom_site_calc_flag
_atom_site_refinement_flags_posn
_atom_site_refinement_flags_adp
_atom_site_refinement_flags_occupancy
Cu1 Cu 0.72747(8) 0.54038(8) 0.92518(6) 0.0909(6) Uani 1 1 d . U .
Cu2 Cu 0.75366(9) 0.52232(9) 1.03045(6) 0.0949(7) Uani 1 1 d . U .
Cu3 Cu 0.80561(8) 0.52568(8) 0.87284(6) 0.0910(6) Uani 1 1 d . U .
Cu4 Cu 0.84861(10) 0.64305(10) 0.92461(8) 0.1181(8) Uani 1 1 d . U .
Cu5 Cu 0.87346(11) 0.50755(12) 0.79912(10) 0.1351(10) Uani 1 1 d . U .
Cu6 Cu 0.65462(9) 0.42572(9) 1.05969(5) 0.0927(6) Uani 1 1 d . U .
Cu7 Cu 0.66277(10) 0.54279(10) 1.07396(6) 0.1056(7) Uani 1 1 d . U .
Cu8 Cu 0.75825(10) 0.44341(9) 1.10600(6) 0.0988(7) Uani 1 1 d . U .
Na1 Na 0.666667 0.333333 0.750000 0.050(2) Uani 1 6 d S TU P
Na2 Na 0.7182(4) 0.7182(4) 1.000000 0.113(3) Uani 1 2 d S TU P
Na3 Na 0.666667 0.333333 0.8600(3) 0.087(3) Uani 1 3 d S TU P
Na4 Na 0.7865(2) 0.4443(2) 0.69927(13) 0.0788(16) Uani 1 1 d . U .
P1 P 0.666667 0.333333 1.09286(19) 0.094(2) Uani 1 3 d S TU P
O1 O 0.6694(4) 0.4757(5) 0.9034(3) 0.090(3) Uani 1 1 d . U .
O2 O 0.6469(4) 0.3954(5) 0.8928(3) 0.096(3) Uani 1 1 d . U .
O3 O 0.7903(5) 0.4823(5) 1.0301(3) 0.099(3) Uani 1 1 d . U .
O4 O 0.7862(5) 0.4148(5) 0.9936(3) 0.096(3) Uani 1 1 d . U .
O5 O 0.7636(4) 0.5025(4) 0.9279(3) 0.096(3) Uani 1 1 d . U .
H5 H 0.782643 0.512222 0.950190 0.115 Uiso 1 1 d R U .
O6 O 0.6955(4) 0.4601(4) 1.0058(3) 0.086(2) Uani 1 1 d . U .
H6 H 0.679034 0.467397 0.988210 0.103 Uiso 1 1 d R U .
O7 O 0.6878(5) 0.5745(5) 0.9300(4) 0.109(3) Uani 1 1 d . U .
O8 O 0.6841(5) 0.6376(5) 0.9695(4) 0.116(3) Uani 1 1 d . U .
O9 O 0.8469(6) 0.7009(5) 0.9476(5) 0.129(4) Uani 1 1 d . U .
O10 O 0.7904(5) 0.7209(6) 0.9692(4) 0.119(4) Uani 1 1 d . U .
O11 O 0.8135(5) 0.5865(5) 1.0494(3) 0.108(3) Uani 1 1 d . U .
O12 O 0.8436(6) 0.6726(5) 1.0502(4) 0.129(4) Uani 1 1 d . U .
H12 H 0.833436 0.692502 1.043860 0.194 Uiso 1 1 d R U .
O13 O 0.6912(5) 0.6132(5) 1.0791(3) 0.113(3) Uani 1 1 d . U .
O14 O 0.7578(6) 0.6917(6) 1.0592(4) 0.125(4) Uani 1 1 d . U .
O15 O 0.7786(4) 0.5997(5) 0.9535(3) 0.096(3) Uani 1 1 d . U .
H15 H 0.786869 0.585692 0.973044 0.116 Uiso 1 1 d R U .
O16 O 0.7199(5) 0.5633(5) 1.0283(3) 0.099(3) Uani 1 1 d . U .
H16 H 0.704489 0.554930 1.003981 0.119 Uiso 1 1 d R U .
O17 O 0.9230(5) 0.6853(6) 0.9164(5) 0.138(4) Uani 1 1 d D U .
O18 O 0.9914(5) 0.6843(6) 0.8887(5) 0.147(5) Uani 1 1 d D U .
O19 O 0.9386(6) 0.5697(6) 0.7946(5) 0.155(5) Uani 1 1 d D U .
O20 O 0.9679(7) 0.6564(7) 0.7838(6) 0.180(7) Uani 1 1 d D U .
O21 O 0.8589(5) 0.5868(5) 0.9066(4) 0.112(3) Uani 1 1 d . U .
H21 H 0.861421 0.574660 0.930842 0.134 Uiso 1 1 d R U .
O22 O 0.8513(5) 0.5523(5) 0.8201(4) 0.108(3) Uani 1 1 d . U .
O23 O 0.5129(5) 0.3344(6) 1.1380(4) 0.122(4) Uani 1 1 d . U .
O24 O 0.5119(6) 0.3988(6) 1.1716(5) 0.139(5) Uani 1 1 d . U .
O25 O 0.5997(6) 0.5294(6) 1.1032(4) 0.117(3) Uani 1 1 d . U .
O26 O 0.5156(6) 0.4759(6) 1.1027(4) 0.129(4) Uani 1 1 d . U .
O27 O 0.6015(5) 0.3877(4) 1.1067(2) 0.091(3) Uani 1 1 d . U .
H27 H 0.620980 0.388561 1.126637 0.110 Uiso 1 1 d R U .
O28 O 0.6232(5) 0.4689(4) 1.0590(3) 0.096(3) Uani 1 1 d . U .
O29 O 0.7545(5) 0.5697(5) 0.8494(4) 0.103(3) Uani 1 1 d . U .
O30 O 0.8179(6) 0.6561(6) 0.8578(4) 0.139(4) Uani 1 1 d . U .
O31 O 0.7722(10) 0.6371(11) 0.7971(9) 0.264(11) Uani 1 1 d . U .
O32 O 0.7561(4) 0.4693(4) 0.8397(3) 0.096(3) Uani 1 1 d . U .
O33 O 0.8069(5) 0.4466(5) 0.7955(4) 0.111(3) Uani 1 1 d . U .
O34 O 0.7215(5) 0.3968(5) 0.7988(3) 0.109(3) Uani 1 1 d . U .
O35 O 0.7304(4) 0.4907(4) 1.1063(3) 0.095(3) Uani 1 1 d . U .
O36 O 0.7010(5) 0.5362(5) 1.1369(4) 0.113(3) Uani 1 1 d . U .
O37 O 0.7268(6) 0.4916(5) 1.1820(4) 0.133(4) Uani 1 1 d . U .
O38 O 0.6948(5) 0.3918(4) 1.0758(3) 0.095(3) Uani 1 1 d . U .
O39 O 0.666667 0.333333 1.1492(5) 0.098(5) Uani 1 3 d S TU P
O40 O 0.8925(6) 0.4834(7) 0.7176(6) 0.182(6) Uani 1 1 d . U .
H40A H 0.902311 0.461339 0.718137 0.219 Uiso 1 1 d R U .
H40B H 0.911722 0.508829 0.700797 0.219 Uiso 1 1 d R U .
C1 C 0.6767(7) 0.4378(8) 0.9076(4) 0.088(4) Uani 1 1 d . U .
C2 C 0.7251(7) 0.4472(6) 0.9315(4) 0.081(3) Uani 1 1 d . U .
H2 H 0.738591 0.427285 0.916297 0.098 Uiso 1 1 calc R U .
C3 C 0.7168(7) 0.4326(6) 0.9810(4) 0.080(3) Uani 1 1 d . U .
H3 H 0.691556 0.395675 0.982796 0.096 Uiso 1 1 calc R U .
C4 C 0.7673(7) 0.4409(7) 1.0022(5) 0.092(4) Uani 1 1 d . U .
C5 C 0.7068(8) 0.6159(8) 0.9577(6) 0.104(4) Uani 1 1 d . U .
C6 C 0.7589(8) 0.6262(8) 0.9759(6) 0.107(4) Uani 1 1 d . U .
C7 C 0.8048(10) 0.6900(9) 0.9645(6) 0.122(5) Uani 1 1 d . U .
C8 C 0.8007(9) 0.6207(9) 1.0452(6) 0.108(4) Uani 1 1 d . U .
C9 C 0.7552(8) 0.6175(7) 1.0256(5) 0.097(4) Uani 1 1 d . U .
C10 C 0.7338(9) 0.6461(9) 1.0584(6) 0.109(4) Uani 1 1 d . U .
C11 C 0.9447(8) 0.6638(8) 0.8962(4) 0.137(6) Uani 1 1 d D U .
C12 C 0.9045(8) 0.6052(8) 0.8806(6) 0.118(4) Uani 1 1 d . U .
H12A H 0.919935 0.583675 0.887066 0.141 Uiso 1 1 calc R U .
C13 C 0.8933(8) 0.6025(8) 0.8306(7) 0.126(5) Uani 1 1 d . U .
H13 H 0.883340 0.628274 0.823127 0.152 Uiso 1 1 calc R U .
C14 C 0.9367(7) 0.6105(9) 0.8006(5) 0.148(6) Uani 1 1 d D U .
C15 C 0.5344(8) 0.3807(9) 1.1476(6) 0.108(5) Uani 1 1 d . U .
C16 C 0.5787(8) 0.4143(8) 1.1245(5) 0.104(4) Uani 1 1 d . U .
H16A H 0.602805 0.439939 1.146191 0.125 Uiso 1 1 calc R U .
C17 C 0.5760(8) 0.4439(7) 1.0802(5) 0.098(4) Uani 1 1 d . U .
H17 H 0.550276 0.418864 1.059117 0.117 Uiso 1 1 calc R U .
C18 C 0.5580(11) 0.4876(9) 1.0961(7) 0.120(5) Uani 1 1 d . U .
C19 C 0.7810(9) 0.6189(10) 0.8395(7) 0.122(5) Uani 1 1 d . U .
C20 C 0.7658(8) 0.4398(7) 0.8111(5) 0.096(4) Uani 1 1 d . U .
C21 C 0.7169(8) 0.5046(8) 1.1406(5) 0.104(4) Uani 1 1 d . U .

loop_
_atom_site_aniso_label
_atom_site_aniso_U_11
_atom_site_aniso_U_22
_atom_site_aniso_U_33
_atom_site_aniso_U_23
_atom_site_aniso_U_13
_atom_site_aniso_U_12
Cu1 0.1099(15) 0.1061(15) 0.0564(9) -0.0052(10) 0.0048(10) 0.0538(13)
Cu2 0.1238(17) 0.1115(15) 0.0535(8) -0.0122(9) -0.0053(10) 0.0619(14)
Cu3 0.1002(14) 0.1075(15) 0.0623(9) -0.0087(10) 0.0016(10) 0.0497(12)
Cu4 0.1120(17) 0.1219(18) 0.1088(15) -0.0282(14) 0.0054(13) 0.0497(15)
Cu5 0.1172(19) 0.151(2) 0.1298(19) -0.0552(17) 0.0008(16) 0.0615(17)
Cu6 0.1213(16) 0.1189(16) 0.0450(8) -0.0024(9) 0.0031(9) 0.0654(13)
Cu7 0.1411(19) 0.1284(18) 0.0604(10) -0.0057(11) 0.0072(11) 0.0772(16)
Cu8 0.1291(18) 0.1226(17) 0.0461(8) -0.0060(10) -0.0058(10) 0.0640(15)
Na1 0.069(4) 0.069(4) 0.011(3) 0.000 0.000 0.0346(19)
Na2 0.127(4) 0.127(4) 0.093(5) -0.012(3) 0.012(3) 0.070(5)
Na3 0.107(4) 0.107(4) 0.047(4) 0.000 0.000 0.053(2)
Na4 0.079(3) 0.109(4) 0.0248(18) -0.003(2) 0.002(2) 0.028(3)
P1 0.122(4) 0.122(4) 0.037(3) 0.000 0.000 0.0610(18)
O1 0.112(6) 0.108(6) 0.055(4) -0.018(5) 0.007(5) 0.058(5)
O2 0.114(6) 0.111(7) 0.043(4) -0.001(5) 0.015(5) 0.041(6)
O3 0.121(6) 0.116(6) 0.057(4) -0.010(5) -0.007(5) 0.057(5)
O4 0.125(8) 0.113(8) 0.053(5) -0.002(5) -0.006(6) 0.061(7)
O5 0.113(5) 0.117(5) 0.049(4) -0.014(4) -0.008(4) 0.051(5)
O6 0.117(5) 0.105(5) 0.046(4) -0.016(4) -0.003(4) 0.064(4)
O7 0.121(6) 0.126(7) 0.072(5) -0.004(5) 0.003(5) 0.057(6)
O8 0.133(7) 0.127(7) 0.084(5) -0.013(5) 0.005(5) 0.062(6)
O9 0.122(7) 0.130(7) 0.130(6) -0.034(6) 0.014(6) 0.059(6)
O10 0.125(7) 0.120(7) 0.095(6) -0.012(6) 0.004(6) 0.049(6)
O11 0.135(7) 0.108(6) 0.076(5) -0.018(5) -0.011(5) 0.057(6)
O12 0.143(9) 0.105(8) 0.115(8) -0.010(7) -0.016(8) 0.042(8)
O13 0.145(6) 0.117(6) 0.073(5) -0.013(5) 0.016(5) 0.062(5)
O14 0.148(7) 0.116(7) 0.102(6) -0.014(6) 0.005(6) 0.059(6)
O15 0.114(5) 0.114(5) 0.080(5) -0.014(4) -0.002(4) 0.071(4)
O16 0.130(5) 0.114(5) 0.060(4) -0.017(4) 0.006(4) 0.066(4)
O17 0.117(7) 0.139(8) 0.133(8) -0.047(7) 0.010(7) 0.045(6)
O18 0.080(8) 0.143(11) 0.178(11) -0.043(9) 0.018(8) 0.025(8)
O19 0.130(8) 0.143(9) 0.147(8) -0.050(8) 0.016(7) 0.035(8)
O20 0.173(12) 0.149(11) 0.158(10) -0.024(9) 0.054(10) 0.034(9)
O21 0.112(6) 0.126(6) 0.093(5) -0.022(5) -0.007(5) 0.056(5)
O22 0.104(6) 0.116(6) 0.095(6) -0.008(5) 0.002(5) 0.049(5)
O23 0.140(9) 0.159(9) 0.068(6) -0.003(7) 0.012(6) 0.074(8)
O24 0.160(11) 0.132(10) 0.094(7) -0.004(7) 0.027(8) 0.050(9)
O25 0.154(8) 0.131(8) 0.079(6) -0.001(6) 0.021(6) 0.081(7)
O26 0.133(10) 0.167(11) 0.115(8) 0.000(8) 0.026(8) 0.095(9)
O27 0.128(6) 0.131(6) 0.030(3) 0.001(4) 0.000(4) 0.076(5)
O28 0.134(6) 0.119(6) 0.050(4) -0.010(4) 0.006(4) 0.074(5)
O29 0.118(6) 0.115(6) 0.076(5) -0.017(5) 0.003(5) 0.058(5)
O30 0.133(7) 0.140(7) 0.110(6) -0.013(6) 0.006(6) 0.045(6)
O31 0.247(17) 0.284(18) 0.213(17) -0.007(15) -0.015(15) 0.097(14)
O32 0.108(6) 0.106(6) 0.065(5) -0.002(5) 0.015(4) 0.046(5)
O33 0.108(7) 0.121(7) 0.083(6) -0.001(5) 0.012(6) 0.041(6)
O34 0.125(7) 0.118(7) 0.050(4) 0.019(5) 0.004(5) 0.035(6)
O35 0.121(6) 0.120(6) 0.054(4) -0.006(4) -0.007(4) 0.068(5)
O36 0.140(6) 0.137(7) 0.061(5) -0.018(5) 0.008(5) 0.070(6)
O37 0.176(12) 0.151(11) 0.070(6) -0.018(7) -0.012(7) 0.080(9)
O38 0.113(6) 0.117(6) 0.045(4) -0.010(4) -0.003(4) 0.051(5)
O39 0.130(8) 0.130(8) 0.033(7) 0.000 0.000 0.065(4)
O40 0.142(8) 0.191(9) 0.147(8) -0.016(8) 0.005(7) 0.032(7)
C1 0.117(8) 0.098(8) 0.036(5) -0.023(6) 0.002(6) 0.044(7)
C2 0.106(6) 0.103(6) 0.049(5) -0.010(5) 0.004(5) 0.063(5)
C3 0.110(7) 0.096(6) 0.051(5) -0.011(5) -0.006(6) 0.064(6)
C4 0.117(8) 0.112(8) 0.045(6) -0.013(6) -0.008(6) 0.055(7)
C5 0.128(7) 0.113(7) 0.077(6) -0.013(6) 0.007(6) 0.066(6)
C6 0.126(6) 0.118(6) 0.075(5) -0.024(5) 0.005(6) 0.060(6)
C7 0.135(7) 0.126(7) 0.090(7) -0.015(7) 0.001(7) 0.054(7)
C8 0.131(7) 0.117(7) 0.082(6) -0.013(6) -0.001(6) 0.067(6)
C9 0.121(6) 0.109(6) 0.073(5) -0.016(5) 0.008(6) 0.065(5)
C10 0.133(7) 0.120(7) 0.084(6) -0.015(6) -0.003(6) 0.071(6)
C11 0.127(10) 0.126(10) 0.135(10) -0.031(9) 0.003(9) 0.047(9)
C12 0.103(7) 0.130(7) 0.120(7) -0.036(7) 0.014(7) 0.057(6)
C13 0.116(7) 0.128(7) 0.110(7) -0.031(7) 0.016(7) 0.043(7)
C14 0.125(9) 0.142(10) 0.141(9) -0.051(9) 0.026(9) 0.040(9)
C15 0.140(10) 0.128(10) 0.062(7) -0.008(8) 0.027(8) 0.071(8)
C16 0.129(7) 0.132(8) 0.067(6) -0.008(7) 0.004(6) 0.076(6)
C17 0.131(8) 0.127(8) 0.054(6) 0.003(6) 0.015(6) 0.078(6)
C18 0.138(10) 0.135(10) 0.084(8) -0.004(8) 0.012(9) 0.066(9)
C19 0.128(8) 0.133(8) 0.089(7) -0.004(7) 0.011(7) 0.054(7)
C20 0.106(8) 0.108(7) 0.049(6) 0.005(6) -0.013(6) 0.035(7)
C21 0.133(7) 0.129(7) 0.047(6) -0.012(6) 0.003(6) 0.064(6)

loop_
_atom_type_symbol
_atom_type_description
_atom_type_scat_dispersion_real
_atom_type_scat_dispersion_imag
_atom_type_scat_source
C C 0.0033 0.0016 'International Tables Vol C Tables 4.2.6.8 and 6.1.1.4'
H H 0.0000 0.0000 'International Tables Vol C Tables 4.2.6.8 and 6.1.1.4'
O O 0.0106 0.0060 'International Tables Vol C Tables 4.2.6.8 and 6.1.1.4'
P P 0.1023 0.0942 'International Tables Vol C Tables 4.2.6.8 and 6.1.1.4'
Na Na 0.0362 0.0249 'International Tables Vol C Tables 4.2.6.8 and 6.1.1.4'
Cu Cu 0.3201 1.2651 'International Tables Vol C Tables 4.2.6.8 and 6.1.1.4'

loop_
_geom_angle_atom_site_label_1
_geom_angle_atom_site_label_2
_geom_angle_atom_site_label_3
_geom_angle
_geom_angle_site_symmetry_1
_geom_angle_site_symmetry_3
O15 Cu1 O5 96.1(5) . .
O15 Cu1 O7 83.8(5) . .
O5 Cu1 O7 172.6(4) . .
O15 Cu1 O1 172.3(4) . .
O5 Cu1 O1 85.0(5) . .
O7 Cu1 O1 94.1(5) . .
O15 Cu1 O29 95.8(4) . .
O5 Cu1 O29 93.9(4) . .
O7 Cu1 O29 93.4(4) . .
O1 Cu1 O29 91.7(4) . .
O15 Cu1 Cu3 92.2(3) . .
O5 Cu1 Cu3 39.4(3) . .
O7 Cu1 Cu3 148.0(3) . .
O1 Cu1 Cu3 93.4(3) . .
O29 Cu1 Cu3 55.3(3) . .
O11 Cu2 O16 84.1(6) . .
O11 Cu2 O6 174.9(4) . .
O16 Cu2 O6 95.5(5) . .
O11 Cu2 O3 94.8(6) . .
O16 Cu2 O3 177.3(5) . .
O6 Cu2 O3 85.4(5) . .
O11 Cu2 O35 93.8(4) . .
O16 Cu2 O35 98.0(4) . .
O6 Cu2 O35 91.3(4) . .
O3 Cu2 O35 84.6(4) . .
O11 Cu2 Cu6 146.6(3) . .
O16 Cu2 Cu6 92.4(4) . .
O6 Cu2 Cu6 38.4(3) . .
O3 Cu2 Cu6 89.9(4) . .
O35 Cu2 Cu6 53.7(3) . .
O32 Cu3 O5 91.9(4) . .
O32 Cu3 O22 91.8(5) . .
O5 Cu3 O22 176.3(5) . .
O32 Cu3 O21 178.4(5) . .
O5 Cu3 O21 89.5(5) . .
O22 Cu3 O21 86.8(5) . .
O32 Cu3 Cu1 94.3(3) . .
O5 Cu3 Cu1 38.6(3) . .
O22 Cu3 Cu1 141.5(4) . .
O21 Cu3 Cu1 86.3(4) . .
O9 Cu4 O21 171.7(6) . .
O9 Cu4 O17 89.7(7) . .
O21 Cu4 O17 84.5(6) . .
O9 Cu4 O15 86.8(6) . .
O21 Cu4 O15 96.9(5) . .
O17 Cu4 O15 162.0(5) . .
O9 Cu4 O30 87.3(6) . .
O21 Cu4 O30 99.6(5) . .
O17 Cu4 O30 102.1(6) . .
O15 Cu4 O30 95.4(5) . .
O22 Cu5 O19 83.2(6) . .
O22 Cu5 O33 97.3(6) . .
O19 Cu5 O33 172.6(6) . .
O22 Cu5 O40 134.2(6) . .
O19 Cu5 O40 87.1(5) . .
O33 Cu5 O40 87.3(5) . .
O28 Cu6 O6 91.5(4) . .
O28 Cu6 O38 164.6(4) . .
O6 Cu6 O38 94.7(4) . .
O28 Cu6 O27 82.7(4) . .
O6 Cu6 O27 168.9(4) . .
O38 Cu6 O27 93.3(4) . .
O28 Cu6 Cu2 86.0(4) . .
O6 Cu6 Cu2 38.3(3) . .
O38 Cu6 Cu2 90.1(3) . .
O27 Cu6 Cu2 149.5(3) . .
O13 Cu7 O25 92.6(6) . .
O13 Cu7 O28 168.2(5) . .
O25 Cu7 O28 83.6(5) . .
O13 Cu7 O16 82.5(5) . .
O25 Cu7 O16 163.0(5) . .
O28 Cu7 O16 97.9(4) . .
O13 Cu7 O36 93.9(5) . .
O25 Cu7 O36 96.0(5) . .
O28 Cu7 O36 97.6(5) . .
O16 Cu7 O36 100.5(5) . .
O27 Cu8 O23 81.0(6) 5_665 5_665
O27 Cu8 O38 92.5(5) 5_665 .
O23 Cu8 O38 173.0(6) 5_665 .
O27 Cu8 O35 178.8(5) 5_665 .
O23 Cu8 O35 97.8(6) 5_665 .
O38 Cu8 O35 88.6(5) . .
O34 Na1 O34 103.2(6) 11_656 3_655
O34 Na1 O34 84.9(3) 11_656 7_666
O34 Na1 O34 88.2(5) 3_655 7_666
O34 Na1 O34 88.2(5) 11_656 .
O34 Na1 O34 84.9(3) 3_655 .
O34 Na1 O34 168.9(7) 7_666 .
O34 Na1 O34 84.9(3) 11_656 9_556
O34 Na1 O34 168.8(7) 3_655 9_556
O34 Na1 O34 84.9(3) 7_666 9_556
O34 Na1 O34 103.2(6) . 9_556
O34 Na1 O34 168.8(7) 11_656 5_665
O34 Na1 O34 84.9(3) 3_655 5_665
O34 Na1 O34 103.2(6) 7_666 5_665
O34 Na1 O34 84.9(3) . 5_665
O34 Na1 O34 88.2(5) 9_556 5_665
O34 Na1 Na3 128.8(2) 11_656 .
O34 Na1 Na3 51.2(2) 3_655 .
O34 Na1 Na3 128.8(2) 7_666 .
O34 Na1 Na3 51.2(2) . .
O34 Na1 Na3 128.8(2) 9_556 .
O34 Na1 Na3 51.2(2) 5_665 .
O34 Na1 Na3 51.2(2) 11_656 7_666
O34 Na1 Na3 128.8(2) 3_655 7_666
O34 Na1 Na3 51.2(2) 7_666 7_666
O34 Na1 Na3 128.8(2) . 7_666
O34 Na1 Na3 51.2(2) 9_556 7_666
O34 Na1 Na3 128.8(2) 5_665 7_666
Na3 Na1 Na3 180.0 . 7_666
O34 Na1 Na4 50.1(3) 11_656 .
O34 Na1 Na4 135.8(3) 3_655 .
O34 Na1 Na4 117.8(2) 7_666 .
O34 Na1 Na4 62.9(3) . .
O34 Na1 Na4 55.3(3) 9_556 .
O34 Na1 Na4 118.7(4) 5_665 .
Na3 Na1 Na4 113.29(6) . .
Na3 Na1 Na4 66.72(6) 7_666 .
O34 Na1 Na4 118.7(3) 11_656 9_556
O34 Na1 Na4 117.8(2) 3_655 9_556
O34 Na1 Na4 135.8(3) 7_666 9_556
O34 Na1 Na4 55.3(3) . 9_556
O34 Na1 Na4 62.9(3) 9_556 9_556
O34 Na1 Na4 50.1(3) 5_665 9_556
Na3 Na1 Na4 66.71(6) . 9_556
Na3 Na1 Na4 113.29(6) 7_666 9_556
Na4 Na1 Na4 68.96(17) . 9_556
O34 Na1 Na4 117.8(2) 11_656 5_665
O34 Na1 Na4 118.7(3) 3_655 5_665
O34 Na1 Na4 55.3(3) 7_666 5_665
O34 Na1 Na4 135.8(3) . 5_665
O34 Na1 Na4 50.1(3) 9_556 5_665
O34 Na1 Na4 62.9(3) 5_665 5_665
Na3 Na1 Na4 113.29(6) . 5_665
Na3 Na1 Na4 66.72(6) 7_666 5_665
Na4 Na1 Na4 105.40(7) . 5_665
Na4 Na1 Na4 80.52(18) 9_556 5_665
O34 Na1 Na4 135.8(3) 11_656 7_666
O34 Na1 Na4 50.1(3) 3_655 7_666
O34 Na1 Na4 62.9(3) 7_666 7_666
O34 Na1 Na4 117.8(2) . 7_666
O34 Na1 Na4 118.7(4) 9_556 7_666
O34 Na1 Na4 55.3(3) 5_665 7_666
Na3 Na1 Na4 66.71(6) . 7_666
Na3 Na1 Na4 113.29(6) 7_666 7_666
Na4 Na1 Na4 172.98(19) . 7_666
Na4 Na1 Na4 105.40(7) 9_556 7_666
Na4 Na1 Na4 68.96(17) 5_665 7_666
O8 Na2 O8 82.4(8) 10_557 .
O8 Na2 O10 158.9(7) 10_557 .
O8 Na2 O10 78.4(5) . .
O8 Na2 O10 78.4(5) 10_557 10_557
O8 Na2 O10 158.9(7) . 10_557
O10 Na2 O10 121.8(9) . 10_557
O8 Na2 O14 88.2(5) 10_557 10_557
O8 Na2 O14 98.7(5) . 10_557
O10 Na2 O14 103.2(5) . 10_557
O10 Na2 O14 72.1(5) 10_557 10_557
O8 Na2 O14 98.7(5) 10_557 .
O8 Na2 O14 88.2(5) . .
O10 Na2 O14 72.1(5) . .
O10 Na2 O14 103.2(5) 10_557 .
O14 Na2 O14 170.8(9) 10_557 .
O8 Na2 C10 66.9(5) 10_557 10_557
O8 Na2 C10 88.0(6) . 10_557
O10 Na2 C10 120.6(5) . 10_557
O10 Na2 C10 76.5(6) 10_557 10_557
O14 Na2 C10 22.7(5) 10_557 10_557
O14 Na2 C10 165.5(7) . 10_557
O2 Na3 O2 105.2(3) 3_655 5_665
O2 Na3 O2 105.2(3) 3_655 .
O2 Na3 O2 105.2(3) 5_665 .
O2 Na3 O34 91.3(4) 3_655 3_655
O2 Na3 O34 157.7(5) 5_665 3_655
O2 Na3 O34 84.3(4) . 3_655
O2 Na3 O34 157.7(5) 3_655 .
O2 Na3 O34 84.3(4) 5_665 .
O2 Na3 O34 91.3(4) . .
O34 Na3 O34 75.2(4) 3_655 .
O2 Na3 O34 84.3(4) 3_655 5_665
O2 Na3 O34 91.3(4) 5_665 5_665
O2 Na3 O34 157.7(5) . 5_665
O34 Na3 O34 75.2(4) 3_655 5_665
O34 Na3 O34 75.2(4) . 5_665
O2 Na3 Na1 113.5(3) 3_655 .
O2 Na3 Na1 113.5(3) 5_665 .
O2 Na3 Na1 113.5(3) . .
O34 Na3 Na1 44.8(3) 3_655 .
O34 Na3 Na1 44.8(3) . .
O34 Na3 Na1 44.8(3) 5_665 .
O2 Na3 Na4 117.7(3) 3_655 9_556
O2 Na3 Na4 51.0(2) 5_665 9_556
O2 Na3 Na4 134.5(3) . 9_556
O34 Na3 Na4 108.0(3) 3_655 9_556
O34 Na3 Na4 53.0(3) . 9_556
O34 Na3 Na4 48.3(3) 5_665 9_556
Na1 Na3 Na4 63.30(12) . 9_556
O2 Na3 Na4 51.0(2) 3_655 7_666
O2 Na3 Na4 134.5(3) 5_665 7_666
O2 Na3 Na4 117.7(3) . 7_666
O34 Na3 Na4 48.3(3) 3_655 7_666
O34 Na3 Na4 108.0(3) . 7_666
O34 Na3 Na4 53.0(3) 5_665 7_666
Na1 Na3 Na4 63.30(12) . 7_666
Na4 Na3 Na4 101.37(15) 9_556 7_666
O2 Na3 Na4 134.5(3) 3_655 11_656
O2 Na3 Na4 117.7(3) 5_665 11_656
O2 Na3 Na4 51.0(2) . 11_656
O34 Na3 Na4 53.0(3) 3_655 11_656
O34 Na3 Na4 48.3(3) . 11_656
O34 Na3 Na4 108.0(3) 5_665 11_656
Na1 Na3 Na4 63.30(12) . 11_656
Na4 Na3 Na4 101.37(15) 9_556 11_656
Na4 Na3 Na4 101.37(15) 7_666 11_656
O40 Na4 O33 70.5(5) . 9_556
O40 Na4 O33 67.9(4) . .
O33 Na4 O33 80.4(4) 9_556 .
O40 Na4 O32 144.0(5) . 11_656
O33 Na4 O32 140.4(4) 9_556 11_656
O33 Na4 O32 124.1(4) . 11_656
O40 Na4 O34 167.3(4) . 11_656
O33 Na4 O34 105.4(4) 9_556 11_656
O33 Na4 O34 99.8(4) . 11_656
O32 Na4 O34 45.4(3) 11_656 11_656
O40 Na4 O2 116.4(4) . 11_656
O33 Na4 O2 79.4(4) 9_556 11_656
O33 Na4 O2 156.2(4) . 11_656
O32 Na4 O2 67.6(3) 11_656 11_656
O34 Na4 O2 73.6(3) 11_656 11_656
O40 Na4 Na1 131.7(4) . .
O33 Na4 Na1 74.5(3) 9_556 .
O33 Na4 Na1 74.4(3) . .
O32 Na4 Na1 82.7(3) 11_656 .
O34 Na4 Na1 37.4(2) 11_656 .
O2 Na4 Na1 88.0(3) 11_656 .
O40 Na4 Na3 143.7(4) . 7_666
O33 Na4 Na3 77.6(3) 9_556 7_666
O33 Na4 Na3 123.7(3) . 7_666
O32 Na4 Na3 63.0(2) 11_656 7_666
O34 Na4 Na3 40.8(2) 11_656 7_666
O2 Na4 Na3 38.6(2) 11_656 7_666
Na1 Na4 Na3 49.99(12) . 7_666
O38 P1 O38 110.6(3) 5_665 3_655
O38 P1 O38 110.6(3) 5_665 .
O38 P1 O38 110.7(3) 3_655 .
O38 P1 O39 108.3(3) 5_665 .
O38 P1 O39 108.3(3) 3_655 .
O38 P1 O39 108.3(3) . .
C1 O1 Cu1 113.0(11) . .
C1 O2 Na3 127.8(12) . .
C1 O2 Na4 88.2(9) . 11_656
Na3 O2 Na4 90.4(3) . 11_656
C4 O3 Cu2 112.0(11) . .
C2 O5 Cu1 108.1(9) . .
C2 O5 Cu3 117.5(7) . .
Cu1 O5 Cu3 102.0(5) . .
C2 O5 H5 110.9 . .
Cu1 O5 H5 108.8 . .
Cu3 O5 H5 108.9 . .
C3 O6 Cu2 106.9(9) . .
C3 O6 Cu6 116.4(8) . .
Cu2 O6 Cu6 103.2(4) . .
C3 O6 H6 109.0 . .
Cu2 O6 H6 110.4 . .
Cu6 O6 H6 110.6 . .
C5 O7 Cu1 116.3(12) . .
C5 O8 Na2 127.6(14) . .
C7 O9 Cu4 113.2(15) . .
C7 O10 Na2 134.8(16) . .
C8 O11 Cu2 105.7(13) . .
C8 O12 H12 107.8 . .
C10 O13 Cu7 122.8(12) . .
C10 O14 Na2 104.2(14) . .
C6 O15 Cu1 112.3(11) . .
C6 O15 Cu4 115.9(11) . .
Cu1 O15 Cu4 121.3(5) . .
C6 O15 H15 106.7 . .
Cu1 O15 H15 98.1 . .
Cu4 O15 H15 98.1 . .
C9 O16 Cu2 113.3(11) . .
C9 O16 Cu7 114.7(9) . .
Cu2 O16 Cu7 114.6(6) . .
C9 O16 H16 106.4 . .
Cu2 O16 H16 103.0 . .
Cu7 O16 H16 103.0 . .
C11 O17 Cu4 116.0(14) . .
C14 O19 Cu5 114.4(14) . .
C12 O21 Cu4 110.6(12) . .
C12 O21 Cu3 105.3(10) . .
Cu4 O21 Cu3 122.3(7) . .
C12 O21 H21 110.8 . .
Cu4 O21 H21 103.8 . .
Cu3 O21 H21 103.6 . .
C13 O22 Cu5 112.6(11) . .
C13 O22 Cu3 109.0(10) . .
Cu5 O22 Cu3 113.4(6) . .
C15 O23 Cu8 113.5(14) . 3_655
C18 O25 Cu7 120.7(15) . .
C16 O27 Cu8 113.2(11) . 3_655
C16 O27 Cu6 114.7(11) . .
Cu8 O27 Cu6 123.6(5) 3_655 .
C16 O27 H27 105.1 . .
Cu8 O27 H27 97.3 3_655 .
Cu6 O27 H27 97.2 . .
C17 O28 Cu6 110.0(10) . .
C17 O28 Cu7 112.8(9) . .
Cu6 O28 Cu7 121.8(6) . .
C19 O29 Cu1 121.6(11) . .
C19 O30 Cu4 118.5(15) . .
C20 O32 Cu3 125.6(12) . .
C20 O32 Na4 96.2(10) . 11_656
Cu3 O32 Na4 133.3(5) . 11_656
C20 O33 Cu5 127.9(13) . .
C20 O33 Na4 98.5(11) . 9_556
Cu5 O33 Na4 125.9(6) . 9_556
C20 O33 Na4 100.3(10) . .
Cu5 O33 Na4 100.6(5) . .
Na4 O33 Na4 95.7(4) 9_556 .
C20 O34 Na1 155.5(10) . .
C20 O34 Na3 118.9(8) . .
Na1 O34 Na3 84.0(4) . .
C20 O34 Na4 95.7(11) . 11_656
Na1 O34 Na4 92.5(4) . 11_656
Na3 O34 Na4 90.9(4) . 11_656
C21 O35 Cu8 125.0(12) . .
C21 O35 Cu2 135.2(12) . .
Cu8 O35 Cu2 97.8(4) . .
C21 O36 Cu7 122.7(10) . .
P1 O38 Cu8 119.6(6) . .
P1 O38 Cu6 121.0(7) . .
Cu8 O38 Cu6 107.6(5) . .
Cu5 O40 Na4 86.3(5) . .
Cu5 O40 H40A 113.9 . .
Na4 O40 H40A 115.8 . .
Cu5 O40 H40B 115.1 . .
Na4 O40 H40B 112.1 . .
H40A O40 H40B 111.6 . .
O2 C1 O1 122.5(18) . .
O2 C1 C2 120.1(18) . .
O1 C1 C2 117.3(15) . .
O5 C2 C3 108.6(11) . .
O5 C2 C1 108.4(13) . .
C3 C2 C1 113.2(13) . .
O5 C2 H2 108.8 . .
C3 C2 H2 108.8 . .
C1 C2 H2 108.8 . .
O6 C3 C2 112.0(12) . .
O6 C3 C4 112.2(11) . .
C2 C3 C4 109.8(13) . .
O6 C3 H3 107.5 . .
C2 C3 H3 107.5 . .
C4 C3 H3 107.5 . .
O4 C4 O3 122.5(17) . .
O4 C4 C3 123.9(14) . .
O3 C4 C3 113.6(16) . .
O8 C5 O7 125.3(19) . .
O8 C5 C6 125.8(17) . .
O7 C5 C6 108.6(16) . .
O15 C6 C9 112.7(17) . .
O15 C6 C5 113.9(14) . .
C9 C6 C5 109.4(16) . .
O15 C6 C7 102.2(15) . .
C9 C6 C7 109.5(15) . .
C5 C6 C7 108.8(17) . .
O10 C7 O9 123(2) . .
O10 C7 C6 115(2) . .
O9 C7 C6 121(2) . .
O11 C8 C9 130.2(19) . .
O11 C8 O12 113.1(19) . .
C9 C8 O12 114.7(19) . .
O16 C9 C8 101.1(16) . .
O16 C9 C6 101.8(14) . .
C8 C9 C6 113.7(17) . .
O16 C9 C10 107.6(15) . .
C8 C9 C10 109.8(15) . .
C6 C9 C10 120.5(17) . .
O14 C10 O13 131.3(19) . .
O14 C10 C9 117(2) . .
O13 C10 C9 111.9(18) . .
O18 C11 O17 125(2) . .
O18 C11 C12 122.0(18) . .
O17 C11 C12 113.0(17) . .
O21 C12 C13 111.1(16) . .
O21 C12 C11 108.6(14) . .
C13 C12 C11 111.1(16) . .
O21 C12 H12A 108.6 . .
C13 C12 H12A 108.6 . .
C11 C12 H12A 108.6 . .
O22 C13 C14 106.2(15) . .
O22 C13 C12 108.9(18) . .
C14 C13 C12 114.6(15) . .
O22 C13 H13 109.0 . .
C14 C13 H13 109.0 . .
C12 C13 H13 109.0 . .
O19 C14 O20 127(2) . .
O19 C14 C13 113(2) . .
O20 C14 C13 120(2) . .
O23 C15 O24 121(2) . .
O23 C15 C16 118.7(17) . .
O24 C15 C16 119(2) . .
C15 C16 O27 109.7(17) . .
C15 C16 C17 120.6(17) . .
O27 C16 C17 100.8(12) . .
C15 C16 H16A 108.4 . .
O27 C16 H16A 108.4 . .
C17 C16 H16A 108.4 . .
O28 C17 C16 110.3(15) . .
O28 C17 C18 109.8(15) . .
C16 C17 C18 109.0(12) . .
O28 C17 H17 109.2 . .
C16 C17 H17 109.2 . .
C18 C17 H17 109.2 . .
O26 C18 O25 131(2) . .
O26 C18 C17 122(2) . .
O25 C18 C17 106(2) . .
O30 C19 O29 133(2) . .
O30 C19 O31 107(2) . .
O29 C19 O31 120(2) . .
O33 C20 O32 130.2(17) . .
O33 C20 O34 118.7(17) . .
O32 C20 O34 111.1(17) . .
O35 C21 O36 119.6(15) . .
O35 C21 O37 118.6(19) . .
O36 C21 O37 121.0(15) . .

loop_
_geom_bond_atom_site_label_1
_geom_bond_atom_site_label_2
_geom_bond_distance
_geom_bond_site_symmetry_2
Cu1 O15 1.861(12) .
Cu1 O5 1.918(11) .
Cu1 O7 1.919(13) .
Cu1 O1 1.952(12) .
Cu1 O29 2.380(11) .
Cu1 Cu3 3.007(3) .
Cu2 O11 1.940(12) .
Cu2 O16 1.940(12) .
Cu2 O6 1.943(10) .
Cu2 O3 1.985(12) .
Cu2 O35 2.382(10) .
Cu2 Cu6 3.050(3) .
Cu3 O32 1.868(11) .
Cu3 O5 1.951(10) .
Cu3 O22 1.951(12) .
Cu3 O21 1.987(12) .
Cu4 O9 1.880(13) .
Cu4 O21 1.930(13) .
Cu4 O17 1.947(15) .
Cu4 O15 2.018(11) .
Cu4 O30 2.279(15) .
Cu5 O22 1.870(13) .
Cu5 O19 1.911(15) .
Cu5 O33 1.914(13) .
Cu5 O40 2.642(17) .
Cu6 O28 1.939(11) .
Cu6 O6 1.948(10) .
Cu6 O38 1.979(12) .
Cu6 O27 1.979(10) .
Cu7 O13 1.841(13) .
Cu7 O25 1.925(14) .
Cu7 O28 1.965(11) .
Cu7 O16 2.011(11) .
Cu7 O36 2.233(13) .
Cu8 O27 1.905(12) 5_665
Cu8 O23 1.923(14) 5_665
Cu8 O38 1.960(11) .
Cu8 O35 1.969(11) .
Na1 O34 2.288(11) 11_656
Na1 O34 2.288(11) 3_655
Na1 O34 2.288(11) 7_666
Na1 O34 2.288(11) .
Na1 O34 2.288(11) 9_556
Na1 O34 2.288(11) 5_665
Na1 Na3 3.229(8) .
Na1 Na3 3.229(8) 7_666
Na1 Na4 3.767(5) .
Na1 Na4 3.767(5) 9_556
Na1 Na4 3.767(5) 5_665
Na1 Na4 3.767(5) 7_666
Na2 O8 2.278(15) 10_557
Na2 O8 2.278(15) .
Na2 O10 2.306(16) .
Na2 O10 2.306(16) 10_557
Na2 O14 2.448(14) 10_557
Na2 O14 2.448(14) .
Na2 C10 2.97(2) 10_557
Na3 O2 2.414(12) 3_655
Na3 O2 2.414(12) 5_665
Na3 O2 2.414(12) .
Na3 O34 2.531(11) 3_655
Na3 O34 2.531(11) .
Na3 O34 2.531(11) 5_665
Na3 Na4 3.873(6) 9_556
Na3 Na4 3.873(6) 7_666
Na3 Na4 3.873(6) 11_656
Na4 O40 2.829(17) .
Na4 O33 2.871(14) 9_556
Na4 O33 2.883(12) .
Na4 O32 2.884(13) 11_656
Na4 O34 2.893(14) 11_656
Na4 O2 3.011(10) 11_656
P1 O38 1.596(11) 5_665
P1 O38 1.596(11) 3_655
P1 O38 1.596(11) .
P1 O39 1.654(14) .
O1 C1 1.26(2) .
O2 C1 1.208(18) .
O3 C4 1.35(2) .
O4 C4 1.198(19) .
O5 C2 1.472(18) .
O5 H5 0.8186 .
O6 C3 1.460(17) .
O6 H6 0.8171 .
O7 C5 1.35(2) .
O8 C5 1.20(2) .
O9 C7 1.24(3) .
O10 C7 1.21(3) .
O11 C8 1.26(2) .
O12 C8 1.45(2) .
O12 H12 0.8149 .
O13 C10 1.31(2) .
O14 C10 1.18(2) .
O15 C6 1.37(2) .
O15 H15 0.8177 .
O16 C9 1.43(2) .
O16 H16 0.8194 .
O17 C11 1.266(19) .
O18 C11 1.233(19) .
O19 C14 1.261(19) .
O20 C14 1.31(2) .
O21 C12 1.41(2) .
O21 H21 0.8194 .
O22 C13 1.43(2) .
O23 C15 1.23(2) .
O24 C15 1.27(2) .
O25 C18 1.27(2) .
O26 C18 1.15(3) .
O27 C16 1.382(19) .
O27 H27 0.8178 .
O28 C17 1.37(2) .
O29 C19 1.31(2) .
O30 C19 1.23(2) .
O31 C19 1.43(3) .
O32 C20 1.35(2) .
O33 C20 1.23(2) .
O34 C20 1.35(2) .
O35 C21 1.233(19) .
O36 C21 1.26(2) .
O37 C21 1.35(2) .
O40 H40A 0.8443 .
O40 H40B 0.8466 .
C1 C2 1.50(2) .
C2 C3 1.502(18) .
C2 H2 0.9800 .
C3 C4 1.54(2) .
C3 H3 0.9800 .
C5 C6 1.52(3) .
C6 C9 1.48(2) .
C6 C7 1.74(3) .
C8 C9 1.43(3) .
C9 C10 1.62(3) .
C11 C12 1.62(3) .
C12 C13 1.50(3) .
C12 H12A 0.9800 .
C13 C14 1.49(3) .
C13 H13 0.9800 .
C15 C16 1.38(3) .
C16 C17 1.60(2) .
C16 H16A 0.9800 .
C17 C18 1.71(3) .
C17 H17 0.9800 .

loop_
_geom_hbond_atom_site_label_D
_geom_hbond_atom_site_label_H
_geom_hbond_atom_site_label_A
_geom_hbond_distance_DH
_geom_hbond_distance_HA
_geom_hbond_distance_DA
_geom_hbond_angle_DHA
_geom_hbond_site_symmetry_A
_geom_hbond_publ_flag
C2 H2 O2 0.98 2.48 3.419(19) 160.5 5_665 yes
O40 H40A O40 0.84 2.37 2.92(4) 123.4 9_556 yes
O16 H16 O7 0.82 2.37 3.113(15) 151.8 . yes
O15 H15 O11 0.82 2.38 3.096(14) 147.4 . yes
O12 H12 O14 0.81 2.30 2.91(2) 132.4 . yes
O6 H6 O1 0.82 2.53 3.198(13) 139.7 . yes
O5 H5 O3 0.82 2.56 3.238(13) 140.8 . yes

loop_
_geom_torsion_atom_site_label_1
_geom_torsion_atom_site_label_2
_geom_torsion_atom_site_label_3
_geom_torsion_atom_site_label_4
_geom_torsion
_geom_torsion_site_symmetry_1
_geom_torsion_site_symmetry_4
O17 Cu4 O9 C7 -170.2(16) . .
O15 Cu4 O9 C7 -7.9(15) . .
O30 Cu4 O9 C7 87.7(16) . .
O25 Cu7 O13 C10 -169.3(14) . .
O28 Cu7 O13 C10 -98(3) . .
O16 Cu7 O13 C10 -5.7(14) . .
O36 Cu7 O13 C10 94.5(14) . .
O5 Cu1 O15 C6 -152.2(11) . .
O7 Cu1 O15 C6 20.3(11) . .
O29 Cu1 O15 C6 113.2(11) . .
Cu3 Cu1 O15 C6 168.5(11) . .
O5 Cu1 O15 Cu4 64.4(7) . .
O7 Cu1 O15 Cu4 -123.1(7) . .
O29 Cu1 O15 Cu4 -30.2(7) . .
Cu3 Cu1 O15 Cu4 25.1(6) . .
O19 Cu5 O22 C13 -12.5(13) . .
O33 Cu5 O22 C13 174.9(12) . .
O40 Cu5 O22 C13 -91.7(14) . .
O19 Cu5 O22 Cu3 -136.8(8) . .
O33 Cu5 O22 Cu3 50.7(7) . .
O40 Cu5 O22 Cu3 144.1(6) . .
O5 Cu3 O32 C20 -135.0(11) . .
O22 Cu3 O32 C20 44.4(12) . .
Cu1 Cu3 O32 C20 -173.6(11) . .
O5 Cu3 O32 Na4 75.8(7) . 11_656
O22 Cu3 O32 Na4 -104.8(7) . 11_656
Cu1 Cu3 O32 Na4 37.2(6) . 11_656
O38 P1 O38 Cu8 -75.8(10) 5_665 .
O38 P1 O38 Cu8 161.2(7) 3_655 .
O39 P1 O38 Cu8 42.7(7) . .
O38 P1 O38 Cu6 146.02(18) 5_665 .
O38 P1 O38 Cu6 23.0(9) 3_655 .
O39 P1 O38 Cu6 -95.5(5) . .
Na3 O2 C1 O1 144.5(12) . .
Na4 O2 C1 O1 55.3(13) 11_656 .
Na3 O2 C1 C2 -34.9(17) . .
Na4 O2 C1 C2 -124.0(12) 11_656 .
Cu1 O1 C1 O2 -174.1(10) . .
Cu1 O1 C1 C2 5.2(15) . .
Cu1 O5 C2 C3 -93.4(12) . .
Cu3 O5 C2 C3 151.9(10) . .
Cu1 O5 C2 C1 30.0(11) . .
Cu3 O5 C2 C1 -84.7(12) . .
O2 C1 C2 O5 155.5(12) . .
O1 C1 C2 O5 -23.9(16) . .
O2 C1 C2 C3 -83.9(16) . .
O1 C1 C2 C3 96.7(17) . .
Cu2 O6 C3 C2 -92.1(13) . .
Cu6 O6 C3 C2 153.1(11) . .
Cu2 O6 C3 C4 31.9(13) . .
Cu6 O6 C3 C4 -82.9(14) . .
O5 C2 C3 O6 63.0(17) . .
C1 C2 C3 O6 -57.5(18) . .
O5 C2 C3 C4 -62.4(16) . .
C1 C2 C3 C4 177.1(14) . .
Cu2 O3 C4 O4 172.2(13) . .
Cu2 O3 C4 C3 -4.7(16) . .
O6 C3 C4 O4 164.8(15) . .
C2 C3 C4 O4 -70(2) . .
O6 C3 C4 O3 -18.4(18) . .
C2 C3 C4 O3 106.8(14) . .
Na2 O8 C5 O7 -162.5(12) . .
Na2 O8 C5 C6 25(3) . .
Cu1 O7 C5 O8 -169.5(15) . .
Cu1 O7 C5 C6 3.7(17) . .
Cu1 O15 C6 C9 101.7(16) . .
Cu4 O15 C6 C9 -112.8(16) . .
Cu1 O15 C6 C5 -23.8(19) . .
Cu4 O15 C6 C5 121.7(14) . .
Cu1 O15 C6 C7 -140.9(11) . .
Cu4 O15 C6 C7 4.6(16) . .
O8 C5 C6 O15 -174.0(18) . .
O7 C5 C6 O15 13(2) . .
O8 C5 C6 C9 59(3) . .
O7 C5 C6 C9 -114.3(17) . .
O8 C5 C6 C7 -61(2) . .
O7 C5 C6 C7 126.1(15) . .
Na2 O10 C7 O9 -177.9(13) . .
Na2 O10 C7 C6 10(3) . .
Cu4 O9 C7 O10 -158.3(17) . .
Cu4 O9 C7 C6 13(2) . .
O15 C6 C7 O10 160.1(17) . .
C9 C6 C7 O10 -80(2) . .
C5 C6 C7 O10 39(2) . .
O15 C6 C7 O9 -12(2) . .
C9 C6 C7 O9 108(2) . .
C5 C6 C7 O9 -132.7(19) . .
Cu2 O11 C8 C9 -7(2) . .
Cu2 O11 C8 O12 -169.7(10) . .
Cu2 O16 C9 C8 -24.3(14) . .
Cu7 O16 C9 C8 110.0(12) . .
Cu2 O16 C9 C6 93.0(14) . .
Cu7 O16 C9 C6 -132.7(12) . .
Cu2 O16 C9 C10 -139.3(11) . .
Cu7 O16 C9 C10 -5.1(17) . .
O11 C8 C9 O16 22(2) . .
O12 C8 C9 O16 -176.0(13) . .
O11 C8 C9 C6 -86(3) . .
O12 C8 C9 C6 76(2) . .
O11 C8 C9 C10 135(2) . .
O12 C8 C9 C10 -63(2) . .
O15 C6 C9 O16 -62(2) . .
C5 C6 C9 O16 65.7(19) . .
C7 C6 C9 O16 -175.2(16) . .
O15 C6 C9 C8 46(2) . .
C5 C6 C9 C8 173.5(17) . .
C7 C6 C9 C8 -67(2) . .
O15 C6 C9 C10 179.0(17) . .
C5 C6 C9 C10 -53(2) . .
C7 C6 C9 C10 66(2) . .
Na2 O14 C10 O13 -87(2) . .
Na2 O14 C10 C9 91.4(17) . .
Cu7 O13 C10 O14 -177.2(18) . .
Cu7 O13 C10 C9 4(2) . .
O16 C9 C10 O14 -177.8(17) . .
C8 C9 C10 O14 73(2) . .
C6 C9 C10 O14 -62(3) . .
O16 C9 C10 O13 1(2) . .
C8 C9 C10 O13 -108.1(19) . .
C6 C9 C10 O13 117(2) . .
Cu4 O17 C11 O18 -178.7(11) . .
Cu4 O17 C11 C12 1.3(11) . .
Cu4 O21 C12 C13 -93.9(17) . .
Cu3 O21 C12 C13 40.1(19) . .
Cu4 O21 C12 C11 28.6(15) . .
Cu3 O21 C12 C11 162.7(9) . .
O18 C11 C12 O21 160.0(15) . .
O17 C11 C12 O21 -20.0(15) . .
O18 C11 C12 C13 -77.5(16) . .
O17 C11 C12 C13 102.5(16) . .
Cu5 O22 C13 C14 28.2(18) . .
Cu3 O22 C13 C14 154.8(11) . .
Cu5 O22 C13 C12 -95.7(15) . .
Cu3 O22 C13 C12 30.9(19) . .
O21 C12 C13 O22 -49(2) . .
C11 C12 C13 O22 -170.0(15) . .
O21 C12 C13 C14 -167.6(17) . .
C11 C12 C13 C14 71(2) . .
Cu5 O19 C14 O20 -152.1(11) . .
Cu5 O19 C14 C13 28.0(12) . .
O22 C13 C14 O19 -36.4(16) . .
C12 C13 C14 O19 83.9(19) . .
O22 C13 C14 O20 143.8(15) . .
C12 C13 C14 O20 -96.0(19) . .
Cu8 O23 C15 O24 -174.8(15) 3_655 .
Cu8 O23 C15 C16 18(2) 3_655 .
O23 C15 C16 O27 -23(3) . .
O24 C15 C16 O27 170.4(17) . .
O23 C15 C16 C17 94(2) . .
O24 C15 C16 C17 -73(2) . .
Cu8 O27 C16 C15 15.4(16) 3_655 .
Cu6 O27 C16 C15 164.9(12) . .
Cu8 O27 C16 C17 -112.8(13) 3_655 .
Cu6 O27 C16 C17 36.7(16) . .
Cu6 O28 C17 C16 40.4(15) . .
Cu7 O28 C17 C16 -99.2(13) . .
Cu6 O28 C17 C18 160.5(10) . .
Cu7 O28 C17 C18 20.9(15) . .
C15 C16 C17 O28 -170.8(17) . .
O27 C16 C17 O28 -50.0(19) . .
C15 C16 C17 C18 69(2) . .
O27 C16 C17 C18 -170.6(16) . .
Cu7 O25 C18 O26 -163(2) . .
Cu7 O25 C18 C17 25(2) . .
O28 C17 C18 O26 158.1(19) . .
C16 C17 C18 O26 -81(2) . .
O28 C17 C18 O25 -29.2(19) . .
C16 C17 C18 O25 91.7(19) . .
Cu4 O30 C19 O29 -3(3) . .
Cu4 O30 C19 O31 -176.0(16) . .
Cu1 O29 C19 O30 44(3) . .
Cu1 O29 C19 O31 -144.0(19) . .
Cu5 O33 C20 O32 -10(3) . .
Na4 O33 C20 O32 140.6(15) 9_556 .
Na4 O33 C20 O32 -122.0(15) . .
Cu5 O33 C20 O34 169.8(10) . .
Na4 O33 C20 O34 -39.9(15) 9_556 .
Na4 O33 C20 O34 57.5(15) . .
Cu3 O32 C20 O33 -12(2) . .
Na4 O32 C20 O33 146.3(17) 11_656 .
Cu3 O32 C20 O34 168.8(9) . .
Na4 O32 C20 O34 -33.2(12) 11_656 .
Na1 O34 C20 O33 -38(4) . .
Na3 O34 C20 O33 119.3(13) . .
Na4 O34 C20 O33 -146.5(13) 11_656 .
Na1 O34 C20 O32 142(2) . .
Na3 O34 C20 O32 -61.1(16) . .
Na4 O34 C20 O32 33.1(11) 11_656 .
Cu8 O35 C21 O36 177.9(13) . .
Cu2 O35 C21 O36 17(3) . .
Cu8 O35 C21 O37 8(2) . .
Cu2 O35 C21 O37 -152.8(13) . .
Cu7 O36 C21 O35 28(3) . .
Cu7 O36 C21 O37 -161.9(13) . .
